data_7155330
loop_
_publ_author_name
'Das, Debasis'
'Adhikari, Susanta'
'Ghosh, Avijit'
'Mandal, Sandip'
'Guria, Subhajit'
'Banerjee, Prajna Paramita'
'Chattopadhyay, Ansuman'

_publ_section_title
;
 Colorimetric and fluorescence probe for detection of nano molar lysine in
 aqueous medium
;
_journal_name_full 'Org. Biomol. Chem.'
_journal_paper_doi 10.1039/C6OB01704E
_journal_year 2016
_chemical_formula_sum 'C24 H27 B F2 N2 O2'
_chemical_formula_weight 424.29
_chemical_name_systematic
; 
 ? 
;
_space_group_IT_number 2
_symmetry_cell_setting triclinic
_symmetry_space_group_name_Hall '-P 1'
_symmetry_space_group_name_H-M 'P -1'
_atom_sites_solution_hydrogens geom
_atom_sites_solution_primary direct
_atom_sites_solution_secondary difmap
_audit_creation_method SHELXL-97
_audit_update_record
;
2015-06-27 deposited with the CCDC.
2016-10-19 downloaded from the CCDC.
;
_cell_angle_alpha 87.065(4)
_cell_angle_beta 88.132(5)
_cell_angle_gamma 68.586(4)
_cell_formula_units_Z 2
_cell_length_a 8.3457(12)
_cell_length_b 8.8632(14)
_cell_length_c 15.254(2)
_cell_measurement_reflns_used 2276
_cell_measurement_temperature 150(2)
_cell_measurement_theta_max 26.33
_cell_measurement_theta_min 2.47
_cell_volume 1048.9(3)
_computing_cell_refinement 'Bruker SAINT'
_computing_data_collection 'Bruker APEX2'
_computing_data_reduction 'Bruker SAINT'
_computing_molecular_graphics 'MERCURY 3.2'
_computing_publication_material 'ORTEP 3V.2'
_computing_structure_refinement 'SHELXL-97 (Sheldrick, 2008)'
_computing_structure_solution 'SHELXS-97 (Sheldrick, 2008)'
_diffrn_ambient_temperature 150(2)
_diffrn_measured_fraction_theta_full 0.997
_diffrn_measured_fraction_theta_max 0.997
_diffrn_measurement_device_type 'Bruker APEX-II CCD'
_diffrn_measurement_method '\f and \w scans'
_diffrn_radiation_monochromator graphite
_diffrn_radiation_source 'fine-focus sealed tube'
_diffrn_radiation_type MoK\a
_diffrn_radiation_wavelength 0.71073
_diffrn_reflns_av_R_equivalents 0.0594
_diffrn_reflns_av_sigmaI/netI 0.0634
_diffrn_reflns_limit_h_max 9
_diffrn_reflns_limit_h_min -9
_diffrn_reflns_limit_k_max 10
_diffrn_reflns_limit_k_min -10
_diffrn_reflns_limit_l_max 18
_diffrn_reflns_limit_l_min -18
_diffrn_reflns_number 11942
_diffrn_reflns_theta_full 25.00
_diffrn_reflns_theta_max 25.00
_diffrn_reflns_theta_min 1.34
_exptl_absorpt_coefficient_mu 0.097
_exptl_absorpt_correction_T_max 0.9847
_exptl_absorpt_correction_T_min 0.9716
_exptl_absorpt_correction_type multi-scan
_exptl_absorpt_process_details SADABS
_exptl_crystal_colour PINK
_exptl_crystal_density_diffrn 1.343
_exptl_crystal_density_method 'not measured'
_exptl_crystal_description DIAMOND
_exptl_crystal_F_000 448
_exptl_crystal_size_max 0.30
_exptl_crystal_size_mid 0.24
_exptl_crystal_size_min 0.16
_refine_diff_density_max 0.270
_refine_diff_density_min -0.308
_refine_diff_density_rms 0.070
_refine_ls_extinction_method none
_refine_ls_goodness_of_fit_ref 0.968
_refine_ls_hydrogen_treatment mixed
_refine_ls_matrix_type full
_refine_ls_number_parameters 288
_refine_ls_number_reflns 3684
_refine_ls_number_restraints 0
_refine_ls_restrained_S_all 0.968
_refine_ls_R_factor_all 0.0944
_refine_ls_R_factor_gt 0.0582
_refine_ls_shift/su_max 0.000
_refine_ls_shift/su_mean 0.000
_refine_ls_structure_factor_coef Fsqd
_refine_ls_weighting_details 'calc w=1/[\s^2^(Fo^2^)+(0.1000P)^2^+0.3881P] where P=(Fo^2^+2Fc^2^)/3'
_refine_ls_weighting_scheme calc
_refine_ls_wR_factor_gt 0.1469
_refine_ls_wR_factor_ref 0.1690
_reflns_number_gt 2504
_reflns_number_total 3684
_reflns_threshold_expression >2sigma(I)
_cod_data_source_file c6ob01704e2.cif
_cod_data_source_block test1
_cod_depositor_comments
;
The following automatic conversions were performed:

'_symmetry_cell_setting' value 'Triclinic' changed to 'triclinic'
according to
/usr/data/users/saulius/crontab/automatic-downloads/rss-feeds/RSC/lib/dictionaries/cif_core.dic
dictionary named 'cif_core.dic' version 2.4.2 from 2011-04-26.

'_exptl_absorpt_correction_type' value 'MULTI-SCAN' changed to
'multi-scan' according to
/usr/data/users/saulius/crontab/automatic-downloads/rss-feeds/RSC/lib/dictionaries/cif_core.dic
dictionary named 'cif_core.dic' version 2.4.2 from 2011-04-26.

Automatic conversion script
Id: cif_fix_values 4268 2015-11-12 08:31:59Z antanas 
;
_cod_original_cell_volume 1049.0(3)
_cod_original_sg_symbol_H-M P-1
_cod_database_code 7155330

loop_
_symmetry_equiv_pos_as_xyz
'x, y, z'
'-x, -y, -z'

loop_
_atom_site_label
_atom_site_type_symbol
_atom_site_fract_x
_atom_site_fract_y
_atom_site_fract_z
_atom_site_U_iso_or_equiv
_atom_site_adp_type
_atom_site_occupancy
_atom_site_symmetry_multiplicity
_atom_site_calc_flag
_atom_site_refinement_flags
B1 B 0.3708(4) 0.4278(4) 0.4018(2) 0.0224(7) Uani 1 1 d .
F1 F 0.3894(2) 0.3929(2) 0.49096(10) 0.0310(5) Uani 1 1 d .
F2 F 0.2408(2) 0.3790(2) 0.37209(12) 0.0319(5) Uani 1 1 d .
N2 N 0.5399(3) 0.3391(3) 0.35124(14) 0.0205(6) Uani 1 1 d .
N1 N 0.3235(3) 0.6118(3) 0.38010(14) 0.0204(6) Uani 1 1 d .
C7 C 0.5509(3) 0.5785(3) 0.27027(17) 0.0191(6) Uani 1 1 d .
C8 C 0.6186(3) 0.4121(3) 0.28805(17) 0.0194(6) Uani 1 1 d .
C6 C 0.4047(3) 0.6796(3) 0.31548(18) 0.0189(6) Uani 1 1 d .
C12 C 0.7651(3) 0.2854(3) 0.25267(18) 0.0217(7) Uani 1 1 d .
C10 C 0.6308(4) 0.1787(3) 0.35543(19) 0.0227(7) Uani 1 1 d .
C4 C 0.3192(4) 0.8502(3) 0.31361(19) 0.0230(7) Uani 1 1 d .
C2 C 0.1982(4) 0.7336(4) 0.41819(18) 0.0242(7) Uani 1 1 d .
C9 C 0.5847(4) 0.0665(4) 0.4188(2) 0.0315(8) Uani 1 1 d .
H9A H 0.6145 0.0819 0.4771 0.047 Uiso 1 1 calc R
H9B H 0.6467 -0.0436 0.4035 0.047 Uiso 1 1 calc R
H9C H 0.4633 0.0892 0.4166 0.047 Uiso 1 1 calc R
C13 C 0.8950(4) 0.2958(4) 0.1848(2) 0.0279(7) Uani 1 1 d .
H13A H 0.9713 0.3401 0.2100 0.042 Uiso 1 1 calc R
H13B H 0.8369 0.3646 0.1361 0.042 Uiso 1 1 calc R
H13C H 0.9600 0.1893 0.1650 0.042 Uiso 1 1 calc R
C3 C 0.1926(4) 0.8813(4) 0.37813(19) 0.0258(7) Uani 1 1 d .
H3 H 0.1162 0.9835 0.3926 0.031 Uiso 1 1 calc R
C5 C 0.3512(4) 0.9764(3) 0.2533(2) 0.0288(7) Uani 1 1 d .
H5A H 0.3150 0.9686 0.1951 0.043 Uiso 1 1 calc R
H5B H 0.4717 0.9588 0.2521 0.043 Uiso 1 1 calc R
H5C H 0.2871 1.0824 0.2741 0.043 Uiso 1 1 calc R
C11 C 0.7683(4) 0.1443(3) 0.29554(19) 0.0236(7) Uani 1 1 d .
H11 H 0.8495 0.0416 0.2861 0.028 Uiso 1 1 calc R
C1 C 0.0893(4) 0.7065(4) 0.4930(2) 0.0315(8) Uani 1 1 d .
H1A H 0.0577 0.6155 0.4819 0.047 Uiso 1 1 calc R
H1B H -0.0127 0.8016 0.4988 0.047 Uiso 1 1 calc R
H1C H 0.1533 0.6851 0.5464 0.047 Uiso 1 1 calc R
C16 C 0.6613(3) 0.7378(3) 0.05027(18) 0.0202(6) Uani 1 1 d .
C19 C 0.7890(3) 0.6772(3) 0.22548(18) 0.0205(6) Uani 1 1 d .
C18 C 0.8764(3) 0.7325(3) 0.15769(19) 0.0209(6) Uani 1 1 d .
C15 C 0.5794(3) 0.6841(3) 0.11763(18) 0.0213(6) Uani 1 1 d .
H15 H 0.4780 0.6690 0.1055 0.026 Uiso 1 1 calc R
C17 C 0.8129(4) 0.7613(3) 0.07128(19) 0.0226(7) Uani 1 1 d .
C14 C 0.6411(3) 0.6507(3) 0.20408(18) 0.0181(6) Uani 1 1 d .
C24 C 1.0354(4) 0.7566(4) 0.1752(2) 0.0275(7) Uani 1 1 d .
H24 H 1.0783 0.7320 0.2318 0.033 Uiso 1 1 calc R
C20 C 0.8537(4) 0.6459(4) 0.31825(18) 0.0253(7) Uani 1 1 d .
H20A H 0.7646 0.6370 0.3572 0.038 Uiso 1 1 calc R
H20B H 0.8856 0.7341 0.3348 0.038 Uiso 1 1 calc R
H20C H 0.9522 0.5467 0.3218 0.038 Uiso 1 1 calc R
C21 C 0.5983(4) 0.7687(4) -0.04355(18) 0.0281(7) Uani 1 1 d .
H21 H 0.6178 0.8656 -0.0673 0.034 Uiso 1 1 calc R
O1 O 1.1174(3) 0.8073(3) 0.12033(15) 0.0359(6) Uani 1 1 d .
O2 O 0.8968(3) 0.8114(3) 0.00551(13) 0.0313(5) Uani 1 1 d .
H2 H 0.9802 0.8254 0.0253 0.047 Uiso 1 1 calc R
C23 C 0.4074(4) 0.8006(4) -0.0509(2) 0.0358(8) Uani 1 1 d .
H23A H 0.3876 0.7015 -0.0386 0.054 Uiso 1 1 calc R
H23B H 0.3703 0.8410 -0.1093 0.054 Uiso 1 1 calc R
H23C H 0.3437 0.8795 -0.0095 0.054 Uiso 1 1 calc R
C22 C 0.7043(4) 0.6270(4) -0.0994(2) 0.0377(8) Uani 1 1 d .
H22A H 0.8242 0.6105 -0.0955 0.056 Uiso 1 1 calc R
H22B H 0.6693 0.6509 -0.1594 0.056 Uiso 1 1 calc R
H22C H 0.6861 0.5305 -0.0783 0.056 Uiso 1 1 calc R

loop_
_atom_site_aniso_label
_atom_site_aniso_U_11
_atom_site_aniso_U_22
_atom_site_aniso_U_33
_atom_site_aniso_U_23
_atom_site_aniso_U_13
_atom_site_aniso_U_12
B1 0.0176(17) 0.0280(19) 0.0233(18) 0.0047(15) -0.0017(13) -0.0108(15)
F1 0.0298(10) 0.0367(11) 0.0224(9) 0.0069(8) 0.0044(7) -0.0086(8)
F2 0.0170(9) 0.0318(10) 0.0491(11) 0.0001(8) -0.0020(8) -0.0116(8)
N2 0.0178(12) 0.0259(14) 0.0189(12) 0.0031(10) -0.0013(10) -0.0098(11)
N1 0.0126(12) 0.0286(14) 0.0194(12) 0.0003(10) -0.0009(9) -0.0070(10)
C7 0.0145(14) 0.0244(16) 0.0188(14) 0.0027(12) -0.0053(11) -0.0075(12)
C8 0.0153(14) 0.0249(16) 0.0190(15) 0.0042(12) -0.0017(11) -0.0088(12)
C6 0.0146(14) 0.0225(16) 0.0201(15) 0.0036(12) -0.0015(11) -0.0078(12)
C12 0.0173(14) 0.0234(16) 0.0231(15) 0.0001(13) -0.0024(12) -0.0057(12)
C10 0.0231(15) 0.0189(16) 0.0258(16) 0.0014(12) -0.0051(12) -0.0073(12)
C4 0.0189(15) 0.0234(16) 0.0265(16) 0.0027(13) -0.0085(12) -0.0074(12)
C2 0.0161(14) 0.0325(18) 0.0218(15) -0.0060(13) -0.0008(12) -0.0057(13)
C9 0.0356(18) 0.0273(18) 0.0326(18) 0.0069(14) -0.0031(14) -0.0134(15)
C13 0.0206(16) 0.0262(17) 0.0329(18) -0.0021(14) 0.0056(13) -0.0041(13)
C3 0.0168(15) 0.0238(17) 0.0322(17) -0.0097(13) -0.0031(13) -0.0007(12)
C5 0.0273(17) 0.0162(16) 0.0389(19) 0.0004(14) -0.0041(14) -0.0029(13)
C11 0.0199(15) 0.0176(15) 0.0297(16) -0.0018(13) -0.0024(12) -0.0022(12)
C1 0.0214(16) 0.043(2) 0.0269(17) -0.0086(15) 0.0015(13) -0.0071(15)
C16 0.0183(14) 0.0193(15) 0.0224(15) -0.0008(12) 0.0016(12) -0.0065(12)
C19 0.0167(14) 0.0177(15) 0.0243(15) 0.0007(12) -0.0009(12) -0.0031(12)
C18 0.0155(14) 0.0186(15) 0.0284(16) -0.0051(12) 0.0030(12) -0.0059(12)
C15 0.0183(15) 0.0196(15) 0.0269(16) 0.0008(12) -0.0033(12) -0.0079(12)
C17 0.0206(15) 0.0217(16) 0.0260(16) 0.0001(13) 0.0055(12) -0.0087(12)
C14 0.0119(13) 0.0200(15) 0.0220(15) 0.0012(12) -0.0002(11) -0.0056(11)
C24 0.0187(15) 0.0314(18) 0.0339(18) -0.0055(14) 0.0051(13) -0.0109(14)
C20 0.0202(15) 0.0299(17) 0.0259(16) 0.0020(13) -0.0035(12) -0.0094(13)
C21 0.0370(18) 0.0337(18) 0.0177(15) 0.0060(13) -0.0011(13) -0.0184(15)
O1 0.0274(12) 0.0451(14) 0.0425(14) -0.0050(11) 0.0079(10) -0.0223(11)
O2 0.0305(13) 0.0400(14) 0.0289(12) 0.0011(10) 0.0064(9) -0.0203(11)
C23 0.0362(19) 0.046(2) 0.0266(17) 0.0087(15) -0.0108(14) -0.0166(16)
C22 0.040(2) 0.049(2) 0.0296(18) -0.0093(16) 0.0067(15) -0.0231(17)

loop_
_atom_type_symbol
_atom_type_description
_atom_type_scat_dispersion_real
_atom_type_scat_dispersion_imag
_atom_type_scat_source
C C 0.0033 0.0016 'International Tables Vol C Tables 4.2.6.8 and 6.1.1.4'
H H 0.0000 0.0000 'International Tables Vol C Tables 4.2.6.8 and 6.1.1.4'
B B 0.0013 0.0007 'International Tables Vol C Tables 4.2.6.8 and 6.1.1.4'
N N 0.0061 0.0033 'International Tables Vol C Tables 4.2.6.8 and 6.1.1.4'
O O 0.0106 0.0060 'International Tables Vol C Tables 4.2.6.8 and 6.1.1.4'
F F 0.0171 0.0103 'International Tables Vol C Tables 4.2.6.8 and 6.1.1.4'

loop_
_geom_angle_atom_site_label_1
_geom_angle_atom_site_label_2
_geom_angle_atom_site_label_3
_geom_angle
F1 B1 F2 108.9(2)
F1 B1 N2 111.3(2)
F2 B1 N2 109.2(3)
F1 B1 N1 111.3(3)
F2 B1 N1 109.4(2)
N2 B1 N1 106.7(2)
C10 N2 C8 108.3(2)
C10 N2 B1 126.2(2)
C8 N2 B1 125.4(2)
C2 N1 C6 108.0(2)
C2 N1 B1 126.5(2)
C6 N1 B1 125.5(2)
C8 C7 C6 121.5(2)
C8 C7 C14 118.6(2)
C6 C7 C14 119.9(2)
C7 C8 N2 120.6(2)
C7 C8 C12 132.1(2)
N2 C8 C12 107.4(2)
C7 C6 N1 119.8(2)
C7 C6 C4 132.1(3)
N1 C6 C4 108.0(2)
C11 C12 C8 105.8(2)
C11 C12 C13 124.5(3)
C8 C12 C13 129.7(3)
N2 C10 C11 109.0(2)
N2 C10 C9 121.8(3)
C11 C10 C9 129.2(3)
C3 C4 C6 106.1(2)
C3 C4 C5 125.2(3)
C6 C4 C5 128.7(3)
N1 C2 C3 109.1(2)
N1 C2 C1 122.7(3)
C3 C2 C1 128.2(3)
C4 C3 C2 108.8(3)
C12 C11 C10 109.5(3)
C15 C16 C17 116.7(3)
C15 C16 C21 123.6(2)
C17 C16 C21 119.7(2)
C14 C19 C18 118.0(3)
C14 C19 C20 120.4(2)
C18 C19 C20 121.6(2)
C17 C18 C19 120.5(2)
C17 C18 C24 118.9(3)
C19 C18 C24 120.6(3)
C16 C15 C14 123.5(3)
O2 C17 C16 117.5(3)
O2 C17 C18 121.1(3)
C16 C17 C18 121.4(2)
C19 C14 C15 119.9(2)
C19 C14 C7 121.0(2)
C15 C14 C7 119.0(2)
O1 C24 C18 124.6(3)
C16 C21 C23 113.4(2)
C16 C21 C22 110.0(3)
C23 C21 C22 110.4(3)

loop_
_geom_bond_atom_site_label_1
_geom_bond_atom_site_label_2
_geom_bond_distance
B1 F1 1.381(4)
B1 F2 1.401(4)
B1 N2 1.544(4)
B1 N1 1.551(4)
N2 C10 1.345(4)
N2 C8 1.409(3)
N1 C2 1.341(4)
N1 C6 1.409(3)
C7 C8 1.389(4)
C7 C6 1.406(4)
C7 C14 1.494(4)
C8 C12 1.436(4)
C6 C4 1.416(4)
C12 C11 1.374(4)
C12 C13 1.498(4)
C10 C11 1.396(4)
C10 C9 1.492(4)
C4 C3 1.382(4)
C4 C5 1.505(4)
C2 C3 1.402(4)
C2 C1 1.500(4)
C16 C15 1.375(4)
C16 C17 1.404(4)
C16 C21 1.518(4)
C19 C14 1.389(4)
C19 C18 1.415(4)
C19 C20 1.507(4)
C18 C17 1.413(4)
C18 C24 1.454(4)
C15 C14 1.409(4)
C17 O2 1.352(3)
C24 O1 1.234(3)
C21 C23 1.520(4)
C21 C22 1.528(4)
